data_2213843
loop_
_publ_author_name
'Xin Yang'
'Jiang Li'
'Hai-Wen Wang'
'Xin-Hua Zhao'
'Yong-Kui Shan'

_publ_section_title
;Bis[(<i>R</i>)-1-phenylethylaminium]
 \m-oxalato-\k^4^<i>O</i>,<i>O</i>':<i>O</i>''<i>O</i>'''-bis[diaqua(oxalato-\k^2^<i>O</i>,<i>O</i>')cobaltate(II)]
;
_journal_coeditor_code HY2056
_journal_issue 6
_journal_name_full 'Acta Crystallographica Section E'
_journal_page_first m1554
_journal_page_last m1554
_journal_paper_doi 10.1107/S1600536807020016
_journal_volume 63
_journal_year 2007
_chemical_formula_iupac '(C8 H12 N)2 [Co2 (C2 O4)3 (H2 O)4]'
_chemical_formula_moiety '2(C8 H12 N +), C6 H8 Co2 O16 2-'
_chemical_formula_sum 'C22 H32 Co2 N2 O16'
_chemical_formula_weight 698.36
_chemical_name_systematic
;
(R)-1-Phenylethylaminium
\m-oxalato-\k^4^O,O':O''O'''-bis[diaqua(oxalato-\k^2^O,O')cobalt(II)]
;
_space_group_IT_number 5
_symmetry_cell_setting monoclinic
_symmetry_space_group_name_Hall 'C 2y'
_symmetry_space_group_name_H-M 'C 1 2 1'
_atom_sites_solution_hydrogens geom
_atom_sites_solution_primary direct
_atom_sites_solution_secondary difmap
_audit_creation_method SHELXL-97
_cell_angle_alpha 90.00
_cell_angle_beta 90.33(3)
_cell_angle_gamma 90.00
_cell_formula_units_Z 2
_cell_length_a 10.973(2)
_cell_length_b 7.5560(15)
_cell_length_c 17.067(3)
_cell_measurement_reflns_used 4453
_cell_measurement_temperature 296
_cell_measurement_theta_max 27.10
_cell_measurement_theta_min 1.19
_cell_volume 1415.0(5)
_computing_cell_refinement 'SAINT (Siemens, 1996)'
_computing_data_collection 'SMART (Siemens, 1996)'
_computing_data_reduction SAINT
_computing_molecular_graphics 'SHELXTL (Bruker, 2001)'
_computing_publication_material SHELXTL
_computing_structure_refinement 'SHELXL97 (Sheldrick, 1997)'
_computing_structure_solution 'SHELXS97 (Sheldrick, 1997)'
_diffrn_ambient_temperature 296
_diffrn_measured_fraction_theta_full 0.993
_diffrn_measured_fraction_theta_max 0.993
_diffrn_measurement_device_type 'Siemens Quantum CCD'
_diffrn_measurement_method \w
_diffrn_radiation_monochromator graphite
_diffrn_radiation_source 'fine-focus sealed tube'
_diffrn_radiation_type MoK\a
_diffrn_radiation_wavelength 0.71073
_diffrn_reflns_av_R_equivalents 0.0199
_diffrn_reflns_av_sigmaI/netI 0.0391
_diffrn_reflns_limit_h_max 10
_diffrn_reflns_limit_h_min -13
_diffrn_reflns_limit_k_max 8
_diffrn_reflns_limit_k_min -9
_diffrn_reflns_limit_l_max 19
_diffrn_reflns_limit_l_min -20
_diffrn_reflns_number 3658
_diffrn_reflns_theta_full 25.50
_diffrn_reflns_theta_max 25.50
_diffrn_reflns_theta_min 1.19
_exptl_absorpt_coefficient_mu 1.251
_exptl_absorpt_correction_T_max 0
_exptl_absorpt_correction_T_min 0
_exptl_absorpt_correction_type none
_exptl_crystal_colour pink
_exptl_crystal_density_diffrn 1.639
_exptl_crystal_density_method 'not measured'
_exptl_crystal_description plate
_exptl_crystal_F_000 720
_exptl_crystal_size_max 0.24
_exptl_crystal_size_mid 0.12
_exptl_crystal_size_min 0.04
_refine_diff_density_max 0.446
_refine_diff_density_min -0.519
_refine_ls_abs_structure_details 'Flack (1983), 850 Fridel pairs'
_refine_ls_abs_structure_Flack 0.11(3)
_refine_ls_extinction_method none
_refine_ls_goodness_of_fit_ref 1.128
_refine_ls_hydrogen_treatment constr
_refine_ls_matrix_type full
_refine_ls_number_parameters 193
_refine_ls_number_reflns 2268
_refine_ls_number_restraints 38
_refine_ls_restrained_S_all 1.158
_refine_ls_R_factor_all 0.0460
_refine_ls_R_factor_gt 0.0330
_refine_ls_shift/su_max 0.000
_refine_ls_shift/su_mean 0.000
_refine_ls_structure_factor_coef Fsqd
_refine_ls_weighting_details 'calc w=1/[\s^2^(Fo^2^)+(0.0589P)^2^] where P=(Fo^2^+2Fc^2^)/3'
_refine_ls_weighting_scheme calc
_refine_ls_wR_factor_gt 0.0829
_refine_ls_wR_factor_ref 0.1023
_reflns_number_gt 1938
_reflns_number_total 2268
_reflns_threshold_expression I>2\s(I)
_cod_data_source_file hy2056.cif
_cod_data_source_block I
_cod_original_sg_symbol_H-M 'C 2'
_cod_database_code 2213843
_cod_database_fobs_code 2213843

loop_
_symmetry_equiv_pos_as_xyz
'x, y, z'
'-x, y, -z'
'x+1/2, y+1/2, z'
'-x+1/2, y+1/2, -z'

loop_
_atom_site_type_symbol
_atom_site_label
_atom_site_fract_x
_atom_site_fract_y
_atom_site_fract_z
_atom_site_U_iso_or_equiv
_atom_site_adp_type
_atom_site_calc_flag
_atom_site_refinement_flags
_atom_site_occupancy
Co Co 0.29291(4) 0.98018(18) 0.41036(3) 0.02253(17) Uani d . 1
O O1 0.4159(6) 0.8027(5) 0.4631(3) 0.0242(13) Uani d . 1
O O2 0.4163(5) 1.1583(6) 0.4624(3) 0.0266(13) Uani d . 1
O O3 0.1732(5) 1.1586(6) 0.3606(3) 0.0262(14) Uani d . 1
O O4 0.1735(6) 0.8017(6) 0.3563(3) 0.0286(15) Uani d . 1
O O5 -0.0023(6) 0.8057(7) 0.2907(3) 0.0379(16) Uani d . 1
O O6 -0.0019(5) 1.1607(6) 0.2925(3) 0.0341(15) Uani d . 1
O O7 0.3966(2) 0.9858(9) 0.30858(15) 0.0317(6) Uani d . 1
H H7A 0.4480 0.8882 0.2992 0.038 Uiso d R 1
H H7B 0.4491 1.0760 0.3010 0.038 Uiso d R 1
O O8 0.1915(2) 0.9809(10) 0.51531(15) 0.0314(6) Uani d . 1
H H8A 0.1465 1.0892 0.5220 0.038 Uiso d R 1
H H8B 0.1487 0.8760 0.5244 0.038 Uiso d R 1
N N1 0.2561(3) 0.4834(10) 0.28541(18) 0.0278(7) Uani d . 1
H H1A 0.3371 0.4822 0.2833 0.042 Uiso calc R 1
H H1B 0.2306 0.3950 0.3156 0.042 Uiso calc R 1
H H1C 0.2312 0.5860 0.3054 0.042 Uiso calc R 1
C C1 0.5000 0.8799(16) 0.5000 0.019(2) Uani d SDU 1
C C2 0.5000 1.0861(15) 0.5000 0.021(3) Uani d SDU 1
C C4 0.0833(8) 0.8815(10) 0.3241(4) 0.0194(16) Uani d D 1
C C3 0.0844(9) 1.0873(11) 0.3269(5) 0.0275(19) Uani d D 1
C C9 0.3493(6) 0.6631(9) 0.1348(3) 0.0599(19) Uani d U 1
H H9 0.4134 0.5978 0.1560 0.072 Uiso calc R 1
C C8 0.3753(9) 0.8048(11) 0.0842(4) 0.081(2) Uani d U 1
H H8 0.4553 0.8345 0.0722 0.098 Uiso calc R 1
C C7 0.2813(10) 0.8964(11) 0.0536(5) 0.086(3) Uani d U 1
H H7 0.2975 0.9898 0.0198 0.103 Uiso calc R 1
C C6 0.1660(9) 0.8583(11) 0.0701(4) 0.083(3) Uani d U 1
H H6 0.1033 0.9241 0.0477 0.100 Uiso calc R 1
C C5 0.1388(7) 0.7174(10) 0.1216(4) 0.067(2) Uani d . 1
H H5 0.0582 0.6921 0.1337 0.080 Uiso calc R 1
C C10 0.2306(8) 0.6182(9) 0.1538(4) 0.0395(18) Uani d . 1
C C11 0.2044(4) 0.4618(12) 0.2043(2) 0.0307(12) Uani d . 1
H H11 0.1157 0.4517 0.2089 0.037 Uiso calc R 1
C C12 0.2513(8) 0.2897(8) 0.1688(4) 0.045(2) Uani d . 1
H H12A 0.2189 0.2763 0.1168 0.068 Uiso calc R 1
H H12B 0.2258 0.1917 0.2005 0.068 Uiso calc R 1
H H12C 0.3387 0.2928 0.1667 0.068 Uiso calc R 1

loop_
_atom_site_aniso_label
_atom_site_aniso_U_11
_atom_site_aniso_U_22
_atom_site_aniso_U_33
_atom_site_aniso_U_12
_atom_site_aniso_U_13
_atom_site_aniso_U_23
Co 0.0218(3) 0.0158(3) 0.0299(3) -0.0009(6) -0.00417(19) 0.0013(6)
O1 0.034(3) 0.010(3) 0.029(3) -0.001(3) -0.008(3) 0.003(2)
O2 0.018(3) 0.023(3) 0.039(3) 0.002(3) -0.006(2) 0.005(3)
O3 0.023(3) 0.018(3) 0.038(3) -0.004(2) -0.007(3) 0.002(2)
O4 0.033(4) 0.016(3) 0.037(3) -0.001(3) -0.007(3) -0.001(2)
O5 0.038(4) 0.031(4) 0.044(3) -0.004(3) -0.020(3) 0.005(3)
O6 0.032(4) 0.021(3) 0.050(3) 0.010(3) -0.006(3) 0.000(3)
O7 0.0339(13) 0.0203(14) 0.0412(15) -0.001(3) 0.0077(11) 0.007(3)
O8 0.0361(13) 0.0150(12) 0.0432(15) -0.001(3) 0.0063(11) -0.002(3)
N1 0.0297(15) 0.0213(15) 0.0323(16) -0.002(4) 0.0005(13) 0.003(4)
C1 0.011(5) 0.029(5) 0.017(4) 0.000 -0.001(4) 0.000
C2 0.030(6) 0.005(4) 0.029(5) 0.000 0.004(5) 0.000
C4 0.014(4) 0.024(4) 0.019(4) 0.001(3) -0.002(3) 0.000(3)
C3 0.039(5) 0.015(3) 0.029(4) 0.004(4) 0.002(4) -0.001(3)
C9 0.073(5) 0.070(5) 0.037(3) -0.032(4) 0.000(3) 0.005(3)
C8 0.109(6) 0.082(5) 0.053(4) -0.043(5) 0.008(4) 0.003(4)
C7 0.149(7) 0.053(4) 0.056(4) -0.010(5) 0.007(5) -0.001(3)
C6 0.132(7) 0.062(4) 0.056(4) 0.045(5) -0.011(5) 0.010(4)
C5 0.086(5) 0.064(4) 0.050(4) 0.038(4) -0.003(4) 0.009(4)
C10 0.055(4) 0.031(4) 0.033(3) -0.003(3) -0.007(3) -0.008(3)
C11 0.0267(18) 0.032(4) 0.034(2) -0.005(3) -0.0019(16) 0.001(3)
C12 0.076(5) 0.027(4) 0.033(4) 0.002(4) -0.003(4) -0.010(3)

loop_
_atom_type_symbol
_atom_type_description
_atom_type_scat_dispersion_real
_atom_type_scat_dispersion_imag
_atom_type_scat_source
C C 0.0033 0.0016 'International Tables Vol C Tables 4.2.6.8 and 6.1.1.4'
H H 0.0000 0.0000 'International Tables Vol C Tables 4.2.6.8 and 6.1.1.4'
N N 0.0061 0.0033 'International Tables Vol C Tables 4.2.6.8 and 6.1.1.4'
O O 0.0106 0.0060 'International Tables Vol C Tables 4.2.6.8 and 6.1.1.4'
Co Co 0.3494 0.9721 'International Tables Vol C Tables 4.2.6.8 and 6.1.1.4'

loop_
_geom_angle_atom_site_label_1
_geom_angle_atom_site_label_2
_geom_angle_atom_site_label_3
_geom_angle_site_symmetry_1
_geom_angle_site_symmetry_3
_geom_angle
O3 Co O7 . . 89.6(2)
O3 Co O4 . . 81.01(9)
O7 Co O4 . . 89.4(2)
O3 Co O1 . . 178.7(2)
O7 Co O1 . . 91.0(2)
O4 Co O1 . . 100.2(2)
O3 Co O2 . . 99.4(2)
O7 Co O2 . . 89.2(2)
O4 Co O2 . . 178.5(3)
O1 Co O2 . . 79.45(9)
O3 Co O8 . . 90.6(2)
O7 Co O8 . . 178.1(2)
O4 Co O8 . . 92.5(2)
O1 Co O8 . . 88.7(2)
O2 Co O8 . . 88.9(2)
C1 O1 Co . . 112.7(6)
C2 O2 Co . . 114.2(6)
C3 O3 Co . . 113.6(5)
C4 O4 Co . . 111.5(5)
Co O7 H7A . . 117.1
Co O7 H7B . . 119.1
H7A O7 H7B . . 100.6
Co O8 H8A . . 112.0
Co O8 H8B . . 113.9
H8A O8 H8B . . 116.2
C11 N1 H1A . . 109.5
C11 N1 H1B . . 109.5
H1A N1 H1B . . 109.5
C11 N1 H1C . . 109.5
H1A N1 H1C . . 109.5
H1B N1 H1C . . 109.5
O1 C1 O1 . 2_656 124.7(12)
O1 C1 C2 . . 117.6(6)
O1 C1 C2 2_656 . 117.6(6)
O2 C2 O2 2_656 . 128.0(12)
O2 C2 C1 2_656 . 116.0(6)
O2 C2 C1 . . 116.0(6)
O5 C4 O4 . . 124.3(8)
O5 C4 C3 . . 118.9(9)
O4 C4 C3 . . 116.8(9)
O6 C3 O3 . . 128.0(8)
O6 C3 C4 . . 115.2(9)
O3 C3 C4 . . 116.8(9)
C10 C9 C8 . . 121.6(8)
C10 C9 H9 . . 119.2
C8 C9 H9 . . 119.2
C7 C8 C9 . . 118.2(8)
C7 C8 H8 . . 120.9
C9 C8 H8 . . 120.9
C6 C7 C8 . . 122.4(8)
C6 C7 H7 . . 118.8
C8 C7 H7 . . 118.8
C7 C6 C5 . . 119.9(8)
C7 C6 H6 . . 120.0
C5 C6 H6 . . 120.0
C10 C5 C6 . . 120.4(8)
C10 C5 H5 . . 119.8
C6 C5 H5 . . 119.8
C5 C10 C9 . . 117.5(7)
C5 C10 C11 . . 121.5(7)
C9 C10 C11 . . 120.9(7)
C10 C11 N1 . . 111.9(6)
C10 C11 C12 . . 112.3(4)
N1 C11 C12 . . 109.4(6)
C10 C11 H11 . . 107.7
N1 C11 H11 . . 107.7
C12 C11 H11 . . 107.7
C11 C12 H12A . . 109.5
C11 C12 H12B . . 109.5
H12A C12 H12B . . 109.5
C11 C12 H12C . . 109.5
H12A C12 H12C . . 109.5
H12B C12 H12C . . 109.5

loop_
_geom_bond_atom_site_label_1
_geom_bond_atom_site_label_2
_geom_bond_site_symmetry_2
_geom_bond_distance
Co O3 . 2.062(5)
Co O7 . 2.083(3)
Co O4 . 2.091(5)
Co O1 . 2.102(5)
Co O2 . 2.103(6)
Co O8 . 2.114(3)
O1 C1 . 1.257(8)
O2 C2 . 1.243(7)
O3 C3 . 1.250(10)
O4 C4 . 1.281(9)
O5 C4 . 1.237(9)
O6 C3 . 1.242(10)
O7 H7A . 0.9420
O7 H7B . 0.9020
O8 H8A . 0.9630
O8 H8B . 0.9349
N1 C11 . 1.503(5)
N1 H1A . 0.8900
N1 H1B . 0.8900
N1 H1C . 0.8900
C1 O1 2_656 1.257(8)
C1 C2 . 1.558(6)
C2 O2 2_656 1.243(7)
C4 C3 . 1.556(5)
C9 C10 . 1.387(10)
C9 C8 . 1.406(10)
C9 H9 . 0.9300
C8 C7 . 1.345(12)
C8 H8 . 0.9300
C7 C6 . 1.329(12)
C7 H7 . 0.9300
C6 C5 . 1.414(11)
C6 H6 . 0.9300
C5 C10 . 1.368(10)
C5 H5 . 0.9300
C10 C11 . 1.491(11)
C11 C12 . 1.525(11)
C11 H11 . 0.9800
C12 H12A . 0.9600
C12 H12B . 0.9600
C12 H12C . 0.9600

loop_
_geom_hbond_atom_site_label_D
_geom_hbond_atom_site_label_H
_geom_hbond_atom_site_label_A
_geom_hbond_site_symmetry_A
_geom_hbond_distance_DH
_geom_hbond_distance_HA
_geom_hbond_distance_DA
_geom_hbond_angle_DHA
N1 H1C O4 . 0.89 1.95 2.843(8) 176
N1 H1B O3 1_545 0.89 2.05 2.918(8) 166
N1 H1A O6 3_545 0.89 2.23 2.976(7) 141
N1 H1A O5 3_545 0.89 2.21 2.973(7) 143
O8 H8B O2 4_546 0.93 1.81 2.737(9) 172
O8 H8A O1 4_556 0.96 1.77 2.728(9) 172
O7 H7B O5 3 0.90 1.82 2.678(8) 157
O7 H7A O6 3_545 0.94 1.81 2.712(8) 159
